data_7060709
loop_
_publ_author_name
'Liu, Meiying'
'Liang, Jingjing'
'Liu, Zhiliang'

_publ_section_title
;
 Modulating the ferroelectric performance by altering halogen anions in
 the crystals of tetranuclear copper-clusters
;
_journal_issue 27
_journal_name_full 'New Journal of Chemistry'
_journal_page_first 12091
_journal_page_last 12096
_journal_paper_doi 10.1039/D1NJ01894A
_journal_volume 45
_journal_year 2021
_chemical_absolute_configuration ad
_chemical_formula_moiety 'C68.712 H75.424 Cu4 N4 O14, 2(Br)'
_chemical_formula_sum 'C68.71 H75.43 Br2 Cu4 N4 O14'
_chemical_formula_weight 1595.25
_space_group_crystal_system monoclinic
_space_group_IT_number 4
_space_group_name_Hall 'P 2yb'
_space_group_name_H-M_alt 'P 1 21 1'
_atom_sites_solution_hydrogens mixed
_audit_creation_date 2021-05-15
_audit_creation_method
;
Olex2 1.3
(compiled 2020.07.31 svn.rc2a77460 for OlexSys, GUI svn.r6145)
;
_audit_update_record
;
2021-05-17 deposited with the CCDC.	2021-06-04 downloaded from the CCDC.
;
_cell_angle_alpha 90
_cell_angle_beta 93.987(2)
_cell_angle_gamma 90
_cell_formula_units_Z 2
_cell_length_a 10.2904(5)
_cell_length_b 21.3262(9)
_cell_length_c 15.8441(7)
_cell_measurement_reflns_used 9630
_cell_measurement_temperature 273(2)
_cell_measurement_theta_max 26.22
_cell_measurement_theta_min 2.98
_cell_volume 3468.7(3)
_computing_cell_refinement 'Bruker SAINT'
_computing_data_collection 'Bruker APEX2'
_computing_data_reduction 'Bruker SAINT'
_computing_molecular_graphics 'Olex2 1.3 (Dolomanov et al., 2009)'
_computing_publication_material 'Olex2 1.3 (Dolomanov et al., 2009)'
_computing_structure_refinement 'XL  (Sheldrick, 2008)'
_computing_structure_solution 'SHELXT 2014/5 (Sheldrick, 2014)'
_diffrn_ambient_temperature 273.01
_diffrn_measured_fraction_theta_full 0.998
_diffrn_measured_fraction_theta_max 0.998
_diffrn_measurement_device_type 'Bruker APEX-II CCD'
_diffrn_measurement_method '\f and \w scans'
_diffrn_radiation_type MoK\a
_diffrn_radiation_wavelength 0.71073
_diffrn_reflns_av_R_equivalents 0.0335
_diffrn_reflns_av_unetI/netI 0.0314
_diffrn_reflns_Laue_measured_fraction_full 0.998
_diffrn_reflns_Laue_measured_fraction_max 0.998
_diffrn_reflns_limit_h_max 12
_diffrn_reflns_limit_h_min -12
_diffrn_reflns_limit_k_max 25
_diffrn_reflns_limit_k_min -25
_diffrn_reflns_limit_l_max 19
_diffrn_reflns_limit_l_min -19
_diffrn_reflns_number 86122
_diffrn_reflns_point_group_measured_fraction_full 0.998
_diffrn_reflns_point_group_measured_fraction_max 0.998
_diffrn_reflns_theta_full 25.242
_diffrn_reflns_theta_max 25.500
_diffrn_reflns_theta_min 2.749
_diffrn_source_current 30.0
_diffrn_source_power 1.5
_diffrn_source_voltage 50.0
_exptl_absorpt_coefficient_mu 2.427
_exptl_absorpt_correction_T_max 0.7454
_exptl_absorpt_correction_T_min 0.6234
_exptl_absorpt_correction_type multi-scan
_exptl_absorpt_process_details
;
SADABS-2014/5 (Bruker,2014/5) was used for absorption correction.
wR2(int) was 0.0736 before and 0.0642 after correction.
The Ratio of minimum to maximum transmission is 0.8363.
The \l/2 correction factor is Not present.
;
_exptl_crystal_colour green
_exptl_crystal_colour_primary green
_exptl_crystal_density_diffrn 1.527
_exptl_crystal_description block
_exptl_crystal_F_000 1627
_exptl_crystal_size_max 0.09
_exptl_crystal_size_mid 0.08
_exptl_crystal_size_min 0.06
_refine_diff_density_max 0.371
_refine_diff_density_min -0.240
_refine_diff_density_rms 0.046
_refine_ls_abs_structure_details
;
 Flack x determined using 5043 quotients [(I+)-(I-)]/[(I+)+(I-)]
 (Parsons and Flack (2004), Acta Cryst. A60, s61).
;
_refine_ls_abs_structure_Flack 0.010(3)
_refine_ls_extinction_method none
_refine_ls_goodness_of_fit_ref 1.072
_refine_ls_hydrogen_treatment mixed
_refine_ls_matrix_type full
_refine_ls_number_parameters 881
_refine_ls_number_reflns 12882
_refine_ls_number_restraints 16
_refine_ls_restrained_S_all 1.076
_refine_ls_R_factor_all 0.0408
_refine_ls_R_factor_gt 0.0307
_refine_ls_shift/su_max 0.001
_refine_ls_shift/su_mean 0.000
_refine_ls_structure_factor_coef Fsqd
_refine_ls_weighting_details
;
 w=1/[\s^2^(Fo^2^)+(0.0311P)^2^+1.2355P]
 where P=(Fo^2^+2Fc^2^)/3
;
_refine_ls_weighting_scheme calc
_refine_ls_wR_factor_gt 0.0681
_refine_ls_wR_factor_ref 0.0723
_reflns_Friedel_coverage 0.942
_reflns_Friedel_fraction_full 0.997
_reflns_Friedel_fraction_max 0.997
_reflns_number_gt 11288
_reflns_number_total 12882
_reflns_threshold_expression 'I > 2\s(I)'
_cod_data_source_file d1nj01894a2.cif
_cod_data_source_block mo_171017e_0m
_cod_depositor_comments 'Adding full bibliography for 7060709--7060710.cif.'
_cod_database_code 7060709
_shelxl_version_number 2013-2
_shelx_space_group_comment
;
The symmetry employed for this shelxl refinement is uniquely defined
by the following loop, which should always be used as a source of
symmetry information in preference to the above space-group names.
They are only intended as comments.
;
_shelx_estimated_absorpt_t_max 0.868
_shelx_estimated_absorpt_t_min 0.811
_olex2_refinement_description
;
1. Fixed Uiso
 At 1.2 times of:
  All C(H) groups, All C(H,H) groups
 At 1.5 times of:
  All C(H,H,H) groups, All O(H) groups, All O(H,H) groups
2. Restrained distances
 O9-H9
 0.85 with sigma of 0.01
 O3-H3A
 0.85 with sigma of 0.01
 O13B-H13B
 0.85 with sigma of 0.01
 O13A-H13C = O13A-H13A
 0.85 with sigma of 0.02
 H13A-O5
 1 with sigma of 0.1
 C17-H9
 1.922206 with sigma of 0.02
 Cu1-H9
 2.731233 with sigma of 0.02
 C68-H3A
 1.933862 with sigma of 0.02
 Cu4-H3A
 2.683168 with sigma of 0.02
 Cu4-H13B
 2.655452 with sigma of 0.02
 C69-H13B
 1.847995 with sigma of 0.02
 H13C-H13A
 1.34 with sigma of 0.04
 Cu4-H13C \\sim Cu4-H13A
 with sigma of 0.02
3. Rigid bond restraints
 O13B, C69
 with sigma for 1-2 distances of 0.001 and sigma for 1-3 distances of 0.0005
4. Others
 Sof(Br3)=Sof(Br4)=Sof(O13A)=Sof(H13A)=Sof(H13C)=1-FVAR(1)
 Sof(Br2)=Sof(Br1)=Sof(O13B)=Sof(H13B)=Sof(C69)=Sof(H69A)=Sof(H69B)=Sof(H69C)=
 FVAR(1)
5.a Riding coordinates:
 O13A(H13A,H13C)
5.b Rotating group:
 O14(H14A,H14B)
5.c Ternary CH refined with riding coordinates:
 C33(H33), C16(H16), C50(H50), C67(H67)
5.d Secondary CH2 refined with riding coordinates:
 C32(H32A,H32B), C15(H15A,H15B), C51(H51A,H51B), C17(H17A,H17B), C34(H34A,
 H34B), C66(H66A,H66B), C49(H49A,H49B), C68(H68A,H68B)
5.e Aromatic/amide H refined with riding coordinates:
 C3(H3), C8(H8), C25(H25), C5(H5), C4(H4), C39(H39), C22(H22), C44(H44),
 C55(H55), C56(H56), C42(H42), C21(H21), C54(H54), C47(H47), C45(H45), C26(H26),
  C43(H43), C20(H20), C37(H37), C12(H12), C9(H9A), C38(H38), C13(H13), C46(H46),
  C64(H64), C60(H60), C61(H61), C30(H30), C11(H11), C62(H62), C10(H10),
 C29(H29), C63(H63), C59(H59), C27(H27), C28(H28)
5.f Idealised Me refined as rotating group:
 C1(H1A,H1B,H1C), C18(H18A,H18B,H18C), C52(H52A,H52B,H52C), C35(H35A,H35B,
 H35C), C69(H69A,H69B,H69C)
;
_olex2_submission_special_instructions 'No special instructions were received'

loop_
_space_group_symop_operation_xyz
'x, y, z'
'-x, y+1/2, -z'

loop_
_atom_site_label
_atom_site_type_symbol
_atom_site_fract_x
_atom_site_fract_y
_atom_site_fract_z
_atom_site_U_iso_or_equiv
_atom_site_adp_type
_atom_site_occupancy
_atom_site_site_symmetry_order
_atom_site_calc_flag
_atom_site_refinement_flags_posn
_atom_site_refinement_flags_adp
_atom_site_refinement_flags_occupancy
_atom_site_disorder_assembly
_atom_site_disorder_group
Cu3 Cu 0.14645(5) 0.01116(3) 0.79210(3) 0.03982(14) Uani 1 1 d . . . . .
Cu1 Cu -0.03823(5) 0.00206(2) 0.60164(3) 0.03829(14) Uani 1 1 d D . . . .
Cu2 Cu -0.17136(6) 0.01706(3) 0.77425(3) 0.04197(14) Uani 1 1 d . . . . .
Cu4 Cu 0.00838(6) -0.12301(3) 0.79977(4) 0.04330(15) Uani 1 1 d D . . . .
O2 O 0.1313(3) -0.07452(14) 0.7393(2) 0.0423(8) Uani 1 1 d . . . . .
O11 O -0.2679(4) 0.08228(16) 0.7144(2) 0.0506(9) Uani 1 1 d . . . . .
C33 C -0.0907(5) 0.0315(3) 0.9478(3) 0.0501(13) Uani 1 1 d . . . . .
H33 H -0.0048 0.0501 0.9415 0.060 Uiso 1 1 calc R U . . .
N2 N 0.1686(4) 0.09755(18) 0.8295(3) 0.0440(10) Uani 1 1 d . . . . .
O8 O -0.1679(3) -0.03441(15) 0.6688(2) 0.0431(8) Uani 1 1 d . . . . .
N1 N 0.0486(4) -0.19914(18) 0.7384(3) 0.0461(10) Uani 1 1 d . . . . .
O7 O -0.3460(4) -0.06074(18) 0.7720(2) 0.0586(10) Uani 1 1 d . . . . .
O1 O 0.3079(3) 0.00374(18) 0.6930(2) 0.0557(9) Uani 1 1 d . . . . .
O10 O -0.4018(4) 0.15360(19) 0.6082(3) 0.0672(11) Uani 1 1 d . . . . .
C24 C -0.3332(5) 0.1274(2) 0.7473(3) 0.0465(12) Uani 1 1 d . . . . .
C19 C -0.4119(6) 0.1673(2) 0.6913(4) 0.0537(14) Uani 1 1 d . . . . .
C3 C -0.3978(6) -0.1591(3) 0.6990(4) 0.0581(15) Uani 1 1 d . . . . .
H3 H -0.4595 -0.1698 0.7367 0.070 Uiso 1 1 calc R U . . .
C2 C -0.3301(5) -0.1038(2) 0.7099(3) 0.0469(12) Uani 1 1 d . . . . .
C7 C -0.2354(5) -0.0869(2) 0.6547(3) 0.0402(11) Uani 1 1 d . . . . .
C8 C -0.1373(5) -0.1097(2) 0.5173(3) 0.0449(12) Uani 1 1 d . . . . .
H8 H -0.1358 -0.1378 0.4725 0.054 Uiso 1 1 calc R U . . .
N4 N -0.0696(4) -0.05952(18) 0.5128(2) 0.0410(9) Uani 1 1 d . . . . .
C16 C -0.0123(5) -0.0437(2) 0.4330(3) 0.0462(12) Uani 1 1 d . . . . .
H16 H 0.0062 -0.0825 0.4031 0.055 Uiso 1 1 calc R U . . .
C58 C 0.2074(5) -0.0936(2) 0.6809(3) 0.0381(11) Uani 1 1 d . . . . .
C57 C 0.2004(5) -0.1546(2) 0.6456(3) 0.0443(12) Uani 1 1 d . . . . .
O9 O 0.0993(3) 0.03245(16) 0.5262(2) 0.0511(9) Uani 1 1 d D . . . .
H9 H 0.117(5) 0.0696(8) 0.509(3) 0.077 Uiso 1 1 d D U . . .
C32 C -0.1225(6) 0.0419(4) 1.0401(3) 0.0708(18) Uani 1 1 d . . . . .
H32A H -0.1398 0.0861 1.0490 0.085 Uiso 1 1 calc R U . . .
H32B H -0.2004 0.0186 1.0512 0.085 Uiso 1 1 calc R U . . .
C53 C 0.3018(5) -0.0523(2) 0.6517(3) 0.0437(12) Uani 1 1 d . . . . .
C15 C -0.1075(5) -0.0044(2) 0.3774(3) 0.0484(12) Uani 1 1 d . . . . .
H15A H -0.1263 0.0340 0.4071 0.058 Uiso 1 1 calc R U . . .
H15B H -0.0668 0.0071 0.3262 0.058 Uiso 1 1 calc R U . . .
N3 N -0.1810(4) 0.0597(2) 0.8826(3) 0.0471(10) Uani 1 1 d . . . . .
C25 C -0.2544(6) 0.1060(3) 0.8966(3) 0.0549(14) Uani 1 1 d . . . . .
H25 H -0.2564 0.1191 0.9525 0.066 Uiso 1 1 calc R U . . .
C5 C -0.2871(6) -0.1836(2) 0.5768(4) 0.0577(14) Uani 1 1 d . . . . .
H5 H -0.2731 -0.2105 0.5322 0.069 Uiso 1 1 calc R U . . .
O5 O 0.2494(4) -0.02133(16) 0.8869(2) 0.0524(9) Uani 1 1 d D . . . .
C41 C 0.3238(4) 0.0110(3) 0.9409(3) 0.0475(11) Uani 1 1 d . . . . .
C1 C -0.4334(7) -0.0761(4) 0.8355(4) 0.0775(19) Uani 1 1 d . . . . .
H1A H -0.5184 -0.0844 0.8090 0.116 Uiso 1 1 calc R U . . .
H1B H -0.4383 -0.0415 0.8739 0.116 Uiso 1 1 calc R U . . .
H1C H -0.4021 -0.1126 0.8660 0.116 Uiso 1 1 calc R U . . .
C40 C 0.3283(5) 0.0768(3) 0.9454(3) 0.0512(13) Uani 1 1 d . . . . .
C4 C -0.3755(6) -0.1990(3) 0.6329(4) 0.0641(16) Uani 1 1 d . . . . .
H4 H -0.4213 -0.2365 0.6267 0.077 Uiso 1 1 calc R U . . .
O6 O 0.0253(3) 0.04632(14) 0.70297(19) 0.0403(7) Uani 1 1 d . . . . .
O12 O -0.0564(4) -0.04321(15) 0.8383(2) 0.0460(8) Uani 1 1 d . . . . .
C51 C 0.0542(6) 0.1109(2) 0.6945(3) 0.0487(13) Uani 1 1 d . . . . .
H51A H -0.0187 0.1319 0.6643 0.058 Uiso 1 1 calc R U . . .
H51B H 0.1299 0.1157 0.6619 0.058 Uiso 1 1 calc R U . . .
O14 O -0.1824(4) 0.0771(2) 0.5500(3) 0.0679(11) Uani 1 1 d . . . . .
H14A H -0.1420 0.1129 0.5345 0.102 Uiso 1 1 d R U . . .
H14B H -0.2335 0.0918 0.5903 0.102 Uiso 1 1 d R U . . .
C17 C 0.1141(5) -0.0100(3) 0.4559(3) 0.0532(13) Uani 1 1 d D . . . .
H17A H 0.1818 -0.0404 0.4713 0.064 Uiso 1 1 calc R U . . .
H17B H 0.1401 0.0134 0.4074 0.064 Uiso 1 1 calc R U . . .
C50 C 0.0804(5) 0.1405(2) 0.7798(3) 0.0440(11) Uani 1 1 d . . . . .
H50 H -0.0024 0.1408 0.8069 0.053 Uiso 1 1 calc R U . . .
O3 O -0.1271(4) -0.17817(19) 0.8452(3) 0.0648(11) Uani 1 1 d D . . . .
H3A H -0.150(6) -0.1828(19) 0.8962(16) 0.097 Uiso 1 1 d D U . . .
C23 C -0.3340(5) 0.1397(2) 0.8346(4) 0.0539(13) Uani 1 1 d . . . . .
C39 C 0.4132(7) 0.1062(3) 1.0073(4) 0.0726(18) Uani 1 1 d . . . . .
H39 H 0.4146 0.1497 1.0114 0.087 Uiso 1 1 calc R U . . .
C22 C -0.4129(7) 0.1887(3) 0.8635(4) 0.0689(17) Uani 1 1 d . . . . .
H22 H -0.4127 0.1969 0.9211 0.083 Uiso 1 1 calc R U . . .
C44 C -0.1920(8) 0.2967(4) 0.7340(6) 0.092(2) Uani 1 1 d . . . . .
H44 H -0.2630 0.3080 0.7639 0.111 Uiso 1 1 calc R U . . .
C55 C 0.3686(6) -0.1279(3) 0.5516(4) 0.0650(16) Uani 1 1 d . . . . .
H55 H 0.4193 -0.1385 0.5074 0.078 Uiso 1 1 calc R U . . .
C56 C 0.2819(6) -0.1703(3) 0.5805(4) 0.0601(15) Uani 1 1 d . . . . .
H56 H 0.2766 -0.2102 0.5569 0.072 Uiso 1 1 calc R U . . .
C42 C 0.2467(5) 0.1163(2) 0.8913(3) 0.0509(13) Uani 1 1 d . . . . .
H42 H 0.2506 0.1592 0.9017 0.061 Uiso 1 1 calc R U . . .
C31 C -0.0113(7) 0.0210(4) 1.1006(3) 0.0709(19) Uani 1 1 d . . . . .
C48 C 0.0165(6) 0.2474(2) 0.7321(4) 0.0560(15) Uani 1 1 d . . . . .
C21 C -0.4887(7) 0.2239(3) 0.8082(5) 0.0765(19) Uani 1 1 d . . . . .
H21 H -0.5414 0.2553 0.8282 0.092 Uiso 1 1 calc R U . . .
C34 C -0.0809(6) -0.0380(3) 0.9256(3) 0.0554(14) Uani 1 1 d . . . . .
H34A H -0.0106 -0.0574 0.9604 0.066 Uiso 1 1 calc R U . . .
H34B H -0.1615 -0.0592 0.9362 0.066 Uiso 1 1 calc R U . . .
C54 C 0.3799(5) -0.0693(3) 0.5885(4) 0.0566(14) Uani 1 1 d . . . . .
H54 H 0.4411 -0.0411 0.5704 0.068 Uiso 1 1 calc R U . . .
C47 C 0.0158(6) 0.2626(3) 0.6486(4) 0.0688(17) Uani 1 1 d . . . . .
H47 H 0.0865 0.2516 0.6182 0.083 Uiso 1 1 calc R U . . .
C45 C -0.1914(8) 0.3108(3) 0.6522(6) 0.084(2) Uani 1 1 d . . . . .
H45 H -0.2616 0.3321 0.6254 0.101 Uiso 1 1 calc R U . . .
C6 C -0.2154(5) -0.1265(2) 0.5857(3) 0.0444(11) Uani 1 1 d . . . . .
C26 C 0.0945(8) 0.0583(5) 1.1152(5) 0.098(3) Uani 1 1 d . . . . .
H26 H 0.0987 0.0971 1.0887 0.118 Uiso 1 1 calc R U . . .
C67 C -0.0119(6) -0.2562(2) 0.7704(4) 0.0558(14) Uani 1 1 d . . . . .
H67 H -0.0269 -0.2861 0.7239 0.067 Uiso 1 1 calc R U . . .
C43 C -0.0866(7) 0.2649(3) 0.7760(5) 0.0761(19) Uani 1 1 d . . . . .
H43 H -0.0873 0.2558 0.8334 0.091 Uiso 1 1 calc R U . . .
C65 C 0.2145(7) -0.3018(3) 0.8131(4) 0.0703(18) Uani 1 1 d . . . . .
C14 C -0.2333(6) -0.0378(3) 0.3537(3) 0.0567(14) Uani 1 1 d . . . . .
C20 C -0.4875(6) 0.2130(3) 0.7219(5) 0.0685(18) Uani 1 1 d . . . . .
H20 H -0.5395 0.2373 0.6844 0.082 Uiso 1 1 calc R U . . .
C66 C 0.0824(6) -0.2859(3) 0.8402(4) 0.0679(17) Uani 1 1 d . . . . .
H66A H 0.0922 -0.2571 0.8875 0.082 Uiso 1 1 calc R U . . .
H66B H 0.0427 -0.3239 0.8602 0.082 Uiso 1 1 calc R U . . .
C18 C -0.4730(8) 0.1909(4) 0.5466(5) 0.096(2) Uani 1 1 d . . . . .
H18A H -0.4444 0.1817 0.4916 0.144 Uiso 1 1 calc R U . . .
H18B H -0.4585 0.2345 0.5592 0.144 Uiso 1 1 calc R U . . .
H18C H -0.5642 0.1817 0.5475 0.144 Uiso 1 1 calc R U . . .
O4 O 0.3920(5) -0.0861(2) 0.9937(3) 0.0774(13) Uani 1 1 d . . . . .
C37 C 0.4882(6) 0.0069(4) 1.0588(3) 0.0776(19) Uani 1 1 d . . . . .
H37 H 0.5417 -0.0163 1.0968 0.093 Uiso 1 1 calc R U . . .
C36 C 0.4057(6) -0.0230(3) 1.0013(3) 0.0590(15) Uani 1 1 d . . . . .
C52 C 0.3996(7) 0.0485(3) 0.6685(5) 0.085(2) Uani 1 1 d . . . . .
H52A H 0.3798 0.0599 0.6104 0.128 Uiso 1 1 calc R U . . .
H52B H 0.4855 0.0309 0.6750 0.128 Uiso 1 1 calc R U . . .
H52C H 0.3955 0.0851 0.7034 0.128 Uiso 1 1 calc R U . . .
C49 C 0.1251(6) 0.2089(2) 0.7746(4) 0.0579(15) Uani 1 1 d . . . . .
H49A H 0.1474 0.2250 0.8310 0.069 Uiso 1 1 calc R U . . .
H49B H 0.2018 0.2115 0.7425 0.069 Uiso 1 1 calc R U . . .
C12 C -0.3485(11) -0.1188(5) 0.2741(6) 0.111(3) Uani 1 1 d . . . . .
H12 H -0.3480 -0.1515 0.2353 0.133 Uiso 1 1 calc R U . . .
C9 C -0.3455(7) -0.0224(4) 0.3901(4) 0.079(2) Uani 1 1 d . . . . .
H9A H -0.3453 0.0097 0.4299 0.095 Uiso 1 1 calc R U . . .
C38 C 0.4930(7) 0.0712(4) 1.0611(4) 0.085(2) Uani 1 1 d . . . . .
H38 H 0.5514 0.0912 1.0997 0.101 Uiso 1 1 calc R U . . .
C13 C -0.2364(8) -0.0868(3) 0.2964(4) 0.080(2) Uani 1 1 d . . . . .
H13 H -0.1599 -0.0983 0.2725 0.096 Uiso 1 1 calc R U . . .
C35 C 0.4650(11) -0.1244(5) 1.0547(6) 0.134(4) Uani 1 1 d . . . . .
H35A H 0.4411 -0.1676 1.0462 0.200 Uiso 1 1 calc R U . . .
H35B H 0.4463 -0.1118 1.1108 0.200 Uiso 1 1 calc R U . . .
H35C H 0.5564 -0.1195 1.0479 0.200 Uiso 1 1 calc R U . . .
C46 C -0.0892(8) 0.2944(3) 0.6080(5) 0.081(2) Uani 1 1 d . . . . .
H46 H -0.0887 0.3042 0.5508 0.097 Uiso 1 1 calc R U . . .
C68 C -0.1396(6) -0.2384(3) 0.8026(4) 0.0649(17) Uani 1 1 d D . . . .
H68A H -0.2054 -0.2357 0.7559 0.078 Uiso 1 1 calc R U . . .
H68B H -0.1665 -0.2700 0.8418 0.078 Uiso 1 1 calc R U . . .
C64 C 0.2319(9) -0.3491(4) 0.7554(6) 0.099(3) Uani 1 1 d . . . . .
H64 H 0.1615 -0.3731 0.7347 0.119 Uiso 1 1 calc R U . . .
C60 C 0.3208(8) -0.2691(3) 0.8433(6) 0.088(2) Uani 1 1 d . . . . .
H60 H 0.3115 -0.2372 0.8824 0.106 Uiso 1 1 calc R U . . .
C61 C 0.4435(10) -0.2828(5) 0.8165(8) 0.116(4) Uani 1 1 d . . . . .
H61 H 0.5150 -0.2604 0.8397 0.140 Uiso 1 1 calc R U . . .
C30 C -0.0167(11) -0.0343(5) 1.1403(5) 0.115(3) Uani 1 1 d . . . . .
H30 H -0.0902 -0.0593 1.1308 0.137 Uiso 1 1 calc R U . . .
C11 C -0.4601(11) -0.1026(6) 0.3085(7) 0.124(4) Uani 1 1 d . . . . .
H11 H -0.5367 -0.1239 0.2924 0.148 Uiso 1 1 calc R U . . .
C62 C 0.4623(12) -0.3268(7) 0.7587(9) 0.131(4) Uani 1 1 d . . . . .
H62 H 0.5445 -0.3343 0.7398 0.157 Uiso 1 1 calc R U . . .
C10 C -0.4620(9) -0.0553(5) 0.3671(7) 0.111(3) Uani 1 1 d . . . . .
H10 H -0.5389 -0.0450 0.3914 0.133 Uiso 1 1 calc R U . . .
C29 C 0.0848(18) -0.0549(8) 1.1949(7) 0.172(7) Uani 1 1 d . . . . .
H29 H 0.0807 -0.0939 1.2208 0.207 Uiso 1 1 calc R U . . .
C63 C 0.3560(14) -0.3605(6) 0.7284(7) 0.126(4) Uani 1 1 d . . . . .
H63 H 0.3667 -0.3918 0.6887 0.151 Uiso 1 1 calc R U . . .
C59 C 0.1205(5) -0.2027(2) 0.6767(3) 0.0498(13) Uani 1 1 d . . . . .
H59 H 0.1212 -0.2410 0.6487 0.060 Uiso 1 1 calc R U . . .
Br2 Br 0.0473(3) 0.16603(8) 0.45171(11) 0.0915(7) Uani 0.712(9) 1 d . . P A 1
Br1 Br -0.2378(4) -0.21032(12) 1.01584(18) 0.1084(10) Uani 0.712(9) 1 d . . P A 1
C27 C 0.1973(10) 0.0376(9) 1.1706(7) 0.163(7) Uani 1 1 d . . . . .
H27 H 0.2710 0.0626 1.1795 0.195 Uiso 1 1 calc R U . . .
C28 C 0.1925(16) -0.0167(12) 1.2107(7) 0.203(12) Uani 1 1 d . . . . .
H28 H 0.2605 -0.0290 1.2489 0.244 Uiso 1 1 calc R U . . .
Br3 Br 0.1357(19) 0.1581(4) 0.4496(4) 0.152(4) Uani 0.288(9) 1 d . . P A 2
Br4 Br -0.1611(16) -0.2020(4) 1.0280(4) 0.163(3) Uani 0.288(9) 1 d . . P A 2
O13B O 0.151(2) -0.1427(8) 0.9134(14) 0.078(4) Uani 0.712(9) 1 d D U P A 1
H13B H 0.199(6) -0.110(3) 0.919(3) 0.118 Uiso 0.712(9) 1 d D U P A 1
C69 C 0.1406(13) -0.1591(6) 1.0048(7) 0.105(4) Uani 0.712(9) 1 d D U P A 1
H69A H 0.0527 -0.1713 1.0135 0.158 Uiso 0.712(9) 1 calc R U P A 1
H69B H 0.1638 -0.1233 1.0394 0.158 Uiso 0.712(9) 1 calc R U P A 1
H69C H 0.1984 -0.1932 1.0200 0.158 Uiso 0.712(9) 1 calc R U P A 1
O13A O 0.153(5) -0.1328(17) 0.920(2) 0.061(10) Uani 0.288(9) 1 d D . P A 2
H13A H 0.2089 -0.0986 0.9052 0.091 Uiso 0.288(9) 1 d DR U P A 2
H13C H 0.2073 -0.1623 0.8962 0.091 Uiso 0.288(9) 1 d DR U P A 2

loop_
_atom_site_aniso_label
_atom_site_aniso_U_11
_atom_site_aniso_U_22
_atom_site_aniso_U_33
_atom_site_aniso_U_23
_atom_site_aniso_U_13
_atom_site_aniso_U_12
Cu3 0.0512(3) 0.0298(3) 0.0365(3) -0.0041(3) -0.0107(2) 0.0033(3)
Cu1 0.0455(3) 0.0337(3) 0.0343(3) -0.0030(2) -0.0072(2) -0.0029(2)
Cu2 0.0503(3) 0.0369(3) 0.0378(3) -0.0053(3) -0.0033(2) 0.0067(3)
Cu4 0.0585(4) 0.0308(3) 0.0400(3) 0.0027(2) -0.0010(3) 0.0021(3)
O2 0.052(2) 0.0297(16) 0.0451(19) -0.0068(14) 0.0034(16) -0.0002(14)
O11 0.054(2) 0.0430(19) 0.053(2) -0.0069(17) -0.0104(17) 0.0138(16)
C33 0.057(3) 0.060(3) 0.033(2) -0.009(2) 0.000(2) 0.013(2)
N2 0.053(3) 0.031(2) 0.046(2) -0.0052(18) -0.0131(19) 0.0006(17)
O8 0.053(2) 0.0369(18) 0.0396(18) -0.0105(14) 0.0030(15) -0.0085(15)
N1 0.063(3) 0.027(2) 0.046(2) -0.0037(18) -0.014(2) 0.0029(18)
O7 0.056(2) 0.058(2) 0.063(2) -0.008(2) 0.0169(19) -0.0060(18)
O1 0.055(2) 0.049(2) 0.063(2) -0.005(2) 0.0045(16) -0.0118(18)
O10 0.074(3) 0.058(2) 0.067(3) 0.008(2) -0.017(2) 0.014(2)
C24 0.040(3) 0.039(3) 0.059(3) -0.003(2) -0.010(2) -0.004(2)
C19 0.053(3) 0.041(3) 0.066(4) 0.002(3) -0.004(3) -0.001(2)
C3 0.048(3) 0.060(4) 0.066(4) 0.011(3) -0.002(3) -0.008(3)
C2 0.050(3) 0.045(3) 0.045(3) 0.000(2) -0.006(2) 0.005(2)
C7 0.041(3) 0.037(3) 0.041(3) -0.002(2) -0.009(2) 0.002(2)
C8 0.055(3) 0.037(3) 0.040(3) -0.011(2) -0.010(2) 0.006(2)
N4 0.049(2) 0.036(2) 0.036(2) -0.0049(17) -0.0061(18) 0.0050(18)
C16 0.050(3) 0.050(3) 0.039(3) -0.008(2) -0.001(2) 0.001(2)
C58 0.042(3) 0.037(2) 0.033(2) -0.003(2) -0.011(2) 0.007(2)
C57 0.058(3) 0.035(3) 0.038(3) -0.003(2) -0.007(2) 0.009(2)
O9 0.055(2) 0.052(2) 0.0448(19) 0.0007(16) -0.0068(16) -0.0089(17)
C32 0.068(4) 0.101(5) 0.044(3) -0.015(3) 0.002(3) 0.020(3)
C53 0.041(3) 0.047(3) 0.042(3) -0.001(2) -0.006(2) 0.007(2)
C15 0.051(3) 0.052(3) 0.041(2) -0.001(2) -0.007(2) -0.001(2)
N3 0.053(3) 0.044(2) 0.043(2) -0.0071(19) -0.0035(19) 0.009(2)
C25 0.069(4) 0.047(3) 0.049(3) -0.015(2) 0.005(3) 0.006(3)
C5 0.071(4) 0.040(3) 0.060(3) -0.006(3) -0.008(3) -0.012(3)
O5 0.068(2) 0.0411(19) 0.045(2) -0.0022(16) -0.0171(17) 0.0090(17)
C41 0.049(3) 0.058(3) 0.034(2) -0.005(3) -0.007(2) 0.010(3)
C1 0.075(4) 0.088(5) 0.072(4) -0.003(4) 0.020(4) 0.004(4)
C40 0.055(3) 0.059(3) 0.039(3) -0.009(2) -0.008(2) 0.002(3)
C4 0.070(4) 0.044(3) 0.075(4) -0.005(3) -0.011(3) -0.020(3)
O6 0.052(2) 0.0296(16) 0.0371(16) -0.0010(13) -0.0119(14) -0.0018(14)
O12 0.067(2) 0.0387(18) 0.0320(16) 0.0008(14) 0.0023(15) 0.0087(16)
C51 0.065(3) 0.028(2) 0.050(3) 0.004(2) -0.014(2) -0.004(2)
O14 0.077(3) 0.067(3) 0.057(2) -0.006(2) -0.014(2) 0.020(2)
C17 0.047(3) 0.063(4) 0.049(3) -0.002(3) -0.001(2) 0.005(2)
C50 0.049(3) 0.031(2) 0.050(3) -0.006(2) -0.010(2) 0.000(2)
O3 0.079(3) 0.054(2) 0.064(3) 0.011(2) 0.015(2) -0.006(2)
C23 0.059(3) 0.039(3) 0.064(3) -0.003(3) 0.001(3) 0.007(2)
C39 0.083(5) 0.075(4) 0.056(4) -0.011(3) -0.022(3) -0.011(4)
C22 0.085(4) 0.050(3) 0.073(4) -0.007(3) 0.010(3) 0.014(3)
C44 0.080(5) 0.066(5) 0.130(7) 0.003(5) 0.004(5) 0.012(4)
C55 0.060(4) 0.079(4) 0.056(3) -0.008(3) 0.007(3) 0.024(3)
C56 0.068(4) 0.056(3) 0.055(3) -0.013(3) -0.005(3) 0.019(3)
C42 0.063(3) 0.041(3) 0.046(3) -0.010(2) -0.010(3) -0.004(2)
C31 0.088(4) 0.092(5) 0.034(3) -0.013(3) 0.009(3) 0.042(4)
C48 0.066(4) 0.027(2) 0.072(4) -0.004(3) -0.018(3) -0.006(2)
C21 0.078(5) 0.049(4) 0.103(6) -0.006(4) 0.010(4) 0.023(3)
C34 0.076(4) 0.054(3) 0.036(3) 0.001(2) 0.009(3) 0.013(3)
C54 0.040(3) 0.071(4) 0.058(3) 0.008(3) -0.001(3) 0.003(3)
C47 0.068(4) 0.048(3) 0.088(5) 0.008(3) -0.012(3) -0.010(3)
C45 0.070(5) 0.056(4) 0.122(7) 0.016(4) -0.032(5) 0.000(3)
C6 0.048(3) 0.035(2) 0.049(3) -0.003(2) -0.001(2) -0.001(2)
C26 0.077(5) 0.134(7) 0.080(5) -0.042(5) -0.022(4) 0.036(5)
C67 0.070(4) 0.030(3) 0.065(3) 0.002(2) -0.011(3) -0.004(2)
C43 0.084(5) 0.053(4) 0.090(5) -0.005(3) -0.002(4) 0.010(3)
C65 0.088(5) 0.042(3) 0.078(4) 0.019(3) -0.014(4) 0.008(3)
C14 0.061(4) 0.066(4) 0.040(3) 0.011(3) -0.016(3) -0.004(3)
C20 0.064(4) 0.040(3) 0.099(5) 0.005(3) -0.010(4) 0.012(3)
C66 0.085(5) 0.041(3) 0.077(4) 0.019(3) -0.003(3) -0.005(3)
C18 0.116(6) 0.083(5) 0.084(5) 0.023(4) -0.025(5) 0.021(5)
O4 0.103(3) 0.069(3) 0.056(2) 0.005(2) -0.027(2) 0.025(2)
C37 0.078(4) 0.105(6) 0.046(3) -0.005(4) -0.023(3) 0.024(4)
C36 0.062(4) 0.073(4) 0.040(3) -0.003(3) -0.006(3) 0.023(3)
C52 0.074(5) 0.059(4) 0.125(6) -0.002(4) 0.018(4) -0.021(3)
C49 0.065(4) 0.035(3) 0.071(4) -0.004(3) -0.020(3) -0.003(2)
C12 0.127(8) 0.100(6) 0.099(6) 0.002(5) -0.045(6) -0.049(6)
C9 0.065(4) 0.110(6) 0.063(4) 0.013(4) -0.004(3) -0.007(4)
C38 0.087(5) 0.105(6) 0.056(4) -0.012(4) -0.036(4) -0.009(4)
C13 0.095(5) 0.080(5) 0.062(4) -0.003(4) -0.021(4) -0.024(4)
C35 0.189(10) 0.098(6) 0.103(6) 0.016(5) -0.066(7) 0.057(7)
C46 0.088(5) 0.058(4) 0.092(5) 0.019(4) -0.033(4) -0.014(4)
C68 0.059(4) 0.044(3) 0.090(5) 0.011(3) -0.005(3) -0.013(3)
C64 0.112(7) 0.073(5) 0.107(6) -0.002(5) -0.021(5) 0.022(5)
C60 0.090(6) 0.055(4) 0.117(6) 0.023(4) -0.014(5) 0.000(4)
C61 0.092(7) 0.079(6) 0.175(11) 0.055(7) -0.011(7) -0.004(5)
C30 0.162(9) 0.130(8) 0.054(4) 0.014(5) 0.023(5) 0.059(7)
C11 0.107(8) 0.145(10) 0.111(7) 0.041(7) -0.049(6) -0.063(7)
C62 0.122(9) 0.117(9) 0.157(11) 0.065(9) 0.023(8) 0.039(8)
C10 0.075(5) 0.143(9) 0.111(7) 0.037(7) -0.007(5) -0.016(5)
C29 0.243(16) 0.206(15) 0.068(7) 0.038(8) 0.011(9) 0.146(14)
C63 0.155(10) 0.113(8) 0.109(7) 0.003(6) 0.015(8) 0.065(8)
C59 0.066(4) 0.034(3) 0.046(3) -0.008(2) -0.019(3) 0.011(2)
Br2 0.1370(18) 0.0622(7) 0.0747(8) 0.0242(5) 0.0027(9) -0.0006(9)
Br1 0.1243(18) 0.1110(14) 0.0934(12) 0.0536(10) 0.0332(12) 0.0134(11)
C27 0.090(7) 0.30(2) 0.093(7) -0.074(10) -0.029(6) 0.077(10)
C28 0.178(14) 0.37(3) 0.061(6) -0.031(10) -0.026(8) 0.197(18)
Br3 0.250(12) 0.079(3) 0.124(3) 0.033(2) -0.005(5) -0.051(5)
Br4 0.204(9) 0.199(6) 0.083(2) 0.075(3) -0.009(4) -0.056(5)
O13B 0.102(10) 0.045(5) 0.082(6) -0.011(5) -0.038(6) 0.022(5)
C69 0.116(9) 0.114(9) 0.082(6) -0.013(6) -0.019(7) 0.030(8)
O13A 0.09(2) 0.056(18) 0.036(11) 0.018(12) -0.006(11) -0.007(14)

loop_
_atom_type_symbol
_atom_type_description
_atom_type_scat_dispersion_real
_atom_type_scat_dispersion_imag
_atom_type_scat_source
C C 0.0033 0.0016 'International Tables Vol C Tables 4.2.6.8 and 6.1.1.4'
H H 0.0000 0.0000 'International Tables Vol C Tables 4.2.6.8 and 6.1.1.4'
Br Br -0.2901 2.4595 'International Tables Vol C Tables 4.2.6.8 and 6.1.1.4'
Cu Cu 0.3201 1.2651 'International Tables Vol C Tables 4.2.6.8 and 6.1.1.4'
N N 0.0061 0.0033 'International Tables Vol C Tables 4.2.6.8 and 6.1.1.4'
O O 0.0106 0.0060 'International Tables Vol C Tables 4.2.6.8 and 6.1.1.4'

loop_
_geom_angle_atom_site_label_1
_geom_angle_atom_site_label_2
_geom_angle_atom_site_label_3
_geom_angle
_geom_angle_site_symmetry_1
_geom_angle_site_symmetry_3
_geom_angle_publ_flag
O2 Cu3 O1 72.63(13) . . y
N2 Cu3 O2 172.74(16) . . y
N2 Cu3 O1 101.11(16) . . y
N2 Cu3 O6 84.97(14) . . y
O5 Cu3 O2 91.14(14) . . y
O5 Cu3 N2 93.30(15) . . y
O5 Cu3 O1 96.93(15) . . y
O5 Cu3 O6 173.71(15) . . y
O6 Cu3 O2 91.21(13) . . y
O6 Cu3 O1 89.34(13) . . y
O8 Cu1 N4 92.34(15) . . y
O8 Cu1 O9 174.70(14) . . y
O8 Cu1 O6 86.89(14) . . y
O8 Cu1 O14 91.33(16) . . y
N4 Cu1 O9 82.85(16) . . y
N4 Cu1 O6 164.41(14) . . y
N4 Cu1 O14 98.19(15) . . y
O9 Cu1 O14 91.57(16) . . y
O6 Cu1 O9 97.13(14) . . y
O6 Cu1 O14 97.39(14) . . y
O11 Cu2 O8 91.37(14) . . y
O11 Cu2 N3 92.34(16) . . y
O11 Cu2 O12 173.67(16) . . y
N3 Cu2 O8 174.24(16) . . y
N3 Cu2 O12 85.22(15) . . y
O12 Cu2 O8 91.54(14) . . y
O2 Cu4 N1 91.68(17) . . y
O2 Cu4 O12 86.43(14) . . y
O2 Cu4 O3 171.46(16) . . y
O2 Cu4 O13B 94.7(6) . . y
O2 Cu4 O13A 92.9(10) . . y
N1 Cu4 O3 82.35(19) . . y
N1 Cu4 O13B 95.3(5) . . y
N1 Cu4 O13A 100.7(10) . . y
O12 Cu4 N1 167.20(15) . . y
O12 Cu4 O3 98.03(17) . . y
O12 Cu4 O13B 97.5(5) . . y
O12 Cu4 O13A 92.0(10) . . y
O3 Cu4 O13B 91.9(6) . . y
O3 Cu4 O13A 94.2(9) . . y
Cu4 O2 Cu3 108.29(15) . . ?
C58 O2 Cu3 122.7(3) . . ?
C58 O2 Cu4 128.5(3) . . ?
C24 O11 Cu2 126.9(3) . . ?
C32 C33 H33 107.1 . . ?
N3 C33 H33 107.1 . . ?
N3 C33 C32 116.3(4) . . ?
N3 C33 C34 106.5(4) . . ?
C34 C33 H33 107.1 . . ?
C34 C33 C32 112.4(5) . . ?
C50 N2 Cu3 111.7(3) . . ?
C42 N2 Cu3 125.5(4) . . ?
C42 N2 C50 122.8(4) . . ?
Cu1 O8 Cu2 107.03(14) . . ?
C7 O8 Cu1 128.4(3) . . ?
C7 O8 Cu2 124.2(3) . . ?
C67 N1 Cu4 114.0(4) . . ?
C59 N1 Cu4 126.1(4) . . ?
C59 N1 C67 119.9(4) . . ?
C2 O7 C1 117.7(5) . . ?
C53 O1 Cu3 111.5(3) . . ?
C53 O1 C52 118.0(5) . . ?
C52 O1 Cu3 130.4(4) . . ?
C19 O10 C18 118.2(5) . . ?
O11 C24 C19 118.4(5) . . ?
O11 C24 C23 124.7(5) . . ?
C23 C24 C19 116.9(5) . . ?
O10 C19 C24 113.0(5) . . ?
C20 C19 O10 125.8(5) . . ?
C20 C19 C24 121.2(6) . . ?
C2 C3 H3 119.5 . . ?
C2 C3 C4 120.9(6) . . ?
C4 C3 H3 119.5 . . ?
O7 C2 C3 125.7(5) . . ?
O7 C2 C7 113.5(4) . . ?
C3 C2 C7 120.8(5) . . ?
O8 C7 C2 119.4(4) . . ?
O8 C7 C6 122.2(5) . . ?
C2 C7 C6 118.4(4) . . ?
N4 C8 H8 117.1 . . ?
N4 C8 C6 125.7(4) . . ?
C6 C8 H8 117.1 . . ?
C8 N4 Cu1 126.1(4) . . ?
C8 N4 C16 119.5(4) . . ?
C16 N4 Cu1 114.3(3) . . ?
N4 C16 H16 108.9 . . ?
N4 C16 C15 110.1(4) . . ?
N4 C16 C17 107.1(4) . . ?
C15 C16 H16 108.9 . . ?
C17 C16 H16 108.9 . . ?
C17 C16 C15 112.8(4) . . ?
O2 C58 C57 123.0(5) . . ?
O2 C58 C53 119.5(4) . . ?
C53 C58 C57 117.4(5) . . ?
C58 C57 C59 122.7(5) . . ?
C56 C57 C58 119.3(5) . . ?
C56 C57 C59 117.9(5) . . ?
Cu1 O9 H9 131(3) . . ?
C17 O9 Cu1 111.6(3) . . ?
C17 O9 H9 108(2) . . ?
C33 C32 H32A 109.4 . . ?
C33 C32 H32B 109.4 . . ?
H32A C32 H32B 108.0 . . ?
C31 C32 C33 111.0(5) . . ?
C31 C32 H32A 109.4 . . ?
C31 C32 H32B 109.4 . . ?
O1 C53 C58 113.5(4) . . ?
O1 C53 C54 124.9(5) . . ?
C54 C53 C58 121.6(5) . . ?
C16 C15 H15A 109.0 . . ?
C16 C15 H15B 109.0 . . ?
H15A C15 H15B 107.8 . . ?
C14 C15 C16 113.1(4) . . ?
C14 C15 H15A 109.0 . . ?
C14 C15 H15B 109.0 . . ?
C33 N3 Cu2 111.1(3) . . ?
C25 N3 Cu2 125.6(4) . . ?
C25 N3 C33 123.3(4) . . ?
N3 C25 H25 116.9 . . ?
N3 C25 C23 126.2(5) . . ?
C23 C25 H25 116.9 . . ?
C4 C5 H5 119.7 . . ?
C4 C5 C6 120.5(5) . . ?
C6 C5 H5 119.7 . . ?
C41 O5 Cu3 126.4(3) . . ?
O5 C41 C40 125.2(4) . . ?
O5 C41 C36 117.6(5) . . ?
C40 C41 C36 117.2(5) . . ?
O7 C1 H1A 109.5 . . ?
O7 C1 H1B 109.5 . . ?
O7 C1 H1C 109.5 . . ?
H1A C1 H1B 109.5 . . ?
H1A C1 H1C 109.5 . . ?
H1B C1 H1C 109.5 . . ?
C41 C40 C39 119.6(5) . . ?
C41 C40 C42 122.8(4) . . ?
C39 C40 C42 117.6(5) . . ?
C3 C4 H4 119.9 . . ?
C5 C4 C3 120.2(5) . . ?
C5 C4 H4 119.9 . . ?
Cu1 O6 Cu3 124.77(16) . . ?
C51 O6 Cu3 108.2(3) . . ?
C51 O6 Cu1 117.1(3) . . ?
Cu4 O12 Cu2 127.93(17) . . ?
C34 O12 Cu2 107.9(3) . . ?
C34 O12 Cu4 117.4(3) . . ?
O6 C51 H51A 109.6 . . ?
O6 C51 H51B 109.6 . . ?
O6 C51 C50 110.4(4) . . ?
H51A C51 H51B 108.1 . . ?
C50 C51 H51A 109.6 . . ?
C50 C51 H51B 109.6 . . ?
Cu1 O14 H14A 112.7 . . ?
Cu1 O14 H14B 112.3 . . ?
H14A O14 H14B 101.4 . . ?
C16 C17 H17A 109.6 . . ?
C16 C17 H17B 109.6 . . ?
O9 C17 C16 110.3(4) . . ?
O9 C17 H17A 109.6 . . ?
O9 C17 H17B 109.6 . . ?
H17A C17 H17B 108.1 . . ?
N2 C50 C51 106.6(4) . . ?
N2 C50 H50 106.9 . . ?
N2 C50 C49 116.3(4) . . ?
C51 C50 H50 106.9 . . ?
C51 C50 C49 112.8(4) . . ?
C49 C50 H50 106.9 . . ?
Cu4 O3 H3A 130(3) . . ?
C68 O3 Cu4 113.3(4) . . ?
C68 O3 H3A 108(2) . . ?
C24 C23 C25 122.6(5) . . ?
C24 C23 C22 119.8(5) . . ?
C22 C23 C25 117.6(5) . . ?
C40 C39 H39 119.7 . . ?
C38 C39 C40 120.5(6) . . ?
C38 C39 H39 119.7 . . ?
C23 C22 H22 119.5 . . ?
C21 C22 C23 121.1(6) . . ?
C21 C22 H22 119.5 . . ?
C45 C44 H44 119.5 . . ?
C45 C44 C43 120.9(8) . . ?
C43 C44 H44 119.5 . . ?
C56 C55 H55 120.2 . . ?
C56 C55 C54 119.5(6) . . ?
C54 C55 H55 120.2 . . ?
C57 C56 H56 119.3 . . ?
C55 C56 C57 121.4(5) . . ?
C55 C56 H56 119.3 . . ?
N2 C42 C40 125.6(5) . . ?
N2 C42 H42 117.2 . . ?
C40 C42 H42 117.2 . . ?
C26 C31 C32 120.0(7) . . ?
C30 C31 C32 120.3(8) . . ?
C30 C31 C26 119.7(8) . . ?
C47 C48 C49 121.2(6) . . ?
C43 C48 C47 118.7(6) . . ?
C43 C48 C49 120.1(6) . . ?
C22 C21 H21 120.1 . . ?
C22 C21 C20 119.8(6) . . ?
C20 C21 H21 120.1 . . ?
C33 C34 H34A 110.0 . . ?
C33 C34 H34B 110.0 . . ?
O12 C34 C33 108.5(4) . . ?
O12 C34 H34A 110.0 . . ?
O12 C34 H34B 110.0 . . ?
H34A C34 H34B 108.4 . . ?
C53 C54 C55 120.7(6) . . ?
C53 C54 H54 119.7 . . ?
C55 C54 H54 119.7 . . ?
C48 C47 H47 119.5 . . ?
C48 C47 C46 121.1(7) . . ?
C46 C47 H47 119.5 . . ?
C44 C45 H45 119.9 . . ?
C44 C45 C46 120.1(7) . . ?
C46 C45 H45 119.9 . . ?
C7 C6 C8 123.8(4) . . ?
C7 C6 C5 119.1(5) . . ?
C5 C6 C8 116.8(5) . . ?
C31 C26 H26 120.5 . . ?
C31 C26 C27 119.0(11) . . ?
C27 C26 H26 120.5 . . ?
N1 C67 H67 109.1 . . ?
N1 C67 C66 108.9(4) . . ?
N1 C67 C68 108.1(4) . . ?
C66 C67 H67 109.1 . . ?
C68 C67 H67 109.1 . . ?
C68 C67 C66 112.5(5) . . ?
C44 C43 H43 120.2 . . ?
C48 C43 C44 119.6(7) . . ?
C48 C43 H43 120.2 . . ?
C64 C65 C66 121.2(7) . . ?
C60 C65 C66 120.8(7) . . ?
C60 C65 C64 118.0(8) . . ?
C9 C14 C15 121.1(6) . . ?
C9 C14 C13 118.6(6) . . ?
C13 C14 C15 120.2(6) . . ?
C19 C20 C21 121.2(6) . . ?
C19 C20 H20 119.4 . . ?
C21 C20 H20 119.4 . . ?
C67 C66 H66A 108.5 . . ?
C67 C66 H66B 108.5 . . ?
C65 C66 C67 115.1(5) . . ?
C65 C66 H66A 108.5 . . ?
C65 C66 H66B 108.5 . . ?
H66A C66 H66B 107.5 . . ?
O10 C18 H18A 109.5 . . ?
O10 C18 H18B 109.5 . . ?
O10 C18 H18C 109.5 . . ?
H18A C18 H18B 109.5 . . ?
H18A C18 H18C 109.5 . . ?
H18B C18 H18C 109.5 . . ?
C36 O4 C35 117.2(6) . . ?
C36 C37 H37 119.8 . . ?
C36 C37 C38 120.4(6) . . ?
C38 C37 H37 119.8 . . ?
O4 C36 C41 113.1(5) . . ?
O4 C36 C37 125.5(6) . . ?
C37 C36 C41 121.4(6) . . ?
O1 C52 H52A 109.5 . . ?
O1 C52 H52B 109.5 . . ?
O1 C52 H52C 109.5 . . ?
H52A C52 H52B 109.5 . . ?
H52A C52 H52C 109.5 . . ?
H52B C52 H52C 109.5 . . ?
C50 C49 H49A 109.9 . . ?
C50 C49 H49B 109.9 . . ?
C48 C49 C50 109.0(4) . . ?
C48 C49 H49A 109.9 . . ?
C48 C49 H49B 109.9 . . ?
H49A C49 H49B 108.3 . . ?
C13 C12 H12 120.2 . . ?
C11 C12 H12 120.2 . . ?
C11 C12 C13 119.7(10) . . ?
C14 C9 H9A 120.1 . . ?
C14 C9 C10 119.8(8) . . ?
C10 C9 H9A 120.1 . . ?
C39 C38 C37 120.7(6) . . ?
C39 C38 H38 119.6 . . ?
C37 C38 H38 119.6 . . ?
C14 C13 H13 119.1 . . ?
C12 C13 C14 121.8(9) . . ?
C12 C13 H13 119.1 . . ?
O4 C35 H35A 109.5 . . ?
O4 C35 H35B 109.5 . . ?
O4 C35 H35C 109.5 . . ?
H35A C35 H35B 109.5 . . ?
H35A C35 H35C 109.5 . . ?
H35B C35 H35C 109.5 . . ?
C47 C46 H46 120.2 . . ?
C45 C46 C47 119.6(7) . . ?
C45 C46 H46 120.2 . . ?
O3 C68 C67 109.4(5) . . ?
O3 C68 H68A 109.8 . . ?
O3 C68 H68B 109.8 . . ?
C67 C68 H68A 109.8 . . ?
C67 C68 H68B 109.8 . . ?
H68A C68 H68B 108.2 . . ?
C65 C64 H64 120.2 . . ?
C65 C64 C63 119.6(9) . . ?
C63 C64 H64 120.2 . . ?
C65 C60 H60 119.6 . . ?
C65 C60 C61 120.9(9) . . ?
C61 C60 H60 119.6 . . ?
C60 C61 H61 118.9 . . ?
C62 C61 C60 122.3(10) . . ?
C62 C61 H61 118.9 . . ?
C31 C30 H30 119.3 . . ?
C31 C30 C29 121.3(13) . . ?
C29 C30 H30 119.3 . . ?
C12 C11 H11 119.5 . . ?
C12 C11 C10 120.9(9) . . ?
C10 C11 H11 119.5 . . ?
C61 C62 H62 121.3 . . ?
C61 C62 C63 117.3(11) . . ?
C63 C62 H62 121.3 . . ?
C9 C10 H10 120.4 . . ?
C11 C10 C9 119.2(9) . . ?
C11 C10 H10 120.4 . . ?
C30 C29 H29 120.4 . . ?
C30 C29 C28 119.2(15) . . ?
C28 C29 H29 120.4 . . ?
C64 C63 H63 119.1 . . ?
C62 C63 C64 121.8(11) . . ?
C62 C63 H63 119.1 . . ?
N1 C59 C57 127.2(5) . . ?
N1 C59 H59 116.4 . . ?
C57 C59 H59 116.4 . . ?
C26 C27 H27 119.1 . . ?
C28 C27 C26 121.8(15) . . ?
C28 C27 H27 119.1 . . ?
C29 C28 H28 120.5 . . ?
C27 C28 C29 118.9(11) . . ?
C27 C28 H28 120.5 . . ?
Cu4 O13B H13B 106(3) . . ?
C69 O13B Cu4 135.9(15) . . ?
C69 O13B H13B 100(3) . . ?
O13B C69 H69A 109.5 . . ?
O13B C69 H69B 109.5 . . ?
O13B C69 H69C 109.5 . . ?
H69A C69 H69B 109.5 . . ?
H69A C69 H69C 109.5 . . ?
H69B C69 H69C 109.5 . . ?
Cu4 O13A H13A 95.4 . . ?
Cu4 O13A H13C 95.7 . . ?
H13A O13A H13C 91.4 . . ?

loop_
_geom_bond_atom_site_label_1
_geom_bond_atom_site_label_2
_geom_bond_distance
_geom_bond_site_symmetry_2
_geom_bond_publ_flag
Cu3 O2 2.011(3) . y
Cu3 N2 1.944(4) . y
Cu3 O1 2.369(3) . y
Cu3 O5 1.907(3) . y
Cu3 O6 1.966(3) . y
Cu1 O8 1.927(3) . y
Cu1 N4 1.936(4) . y
Cu1 O9 2.022(4) . y
Cu1 O6 1.937(3) . y
Cu1 O14 2.294(4) . y
Cu2 O11 1.921(3) . y
Cu2 O8 2.001(3) . y
Cu2 N3 1.952(4) . y
Cu2 O12 1.978(3) . y
Cu4 O2 1.938(3) . y
Cu4 N1 1.951(4) . y
Cu4 O12 1.942(3) . y
Cu4 O3 1.996(4) . y
Cu4 O13B 2.28(2) . y
Cu4 O13A 2.34(5) . y
O2 C58 1.318(6) . ?
O11 C24 1.302(6) . ?
C33 H33 0.9800 . ?
C33 C32 1.536(7) . ?
C33 N3 1.469(6) . ?
C33 C34 1.528(8) . ?
N2 C50 1.477(6) . ?
N2 C42 1.287(6) . ?
O8 C7 1.328(6) . ?
N1 C67 1.472(7) . ?
N1 C59 1.269(7) . ?
O7 C2 1.365(6) . ?
O7 C1 1.432(7) . ?
O1 C53 1.362(6) . ?
O1 C52 1.415(7) . ?
O10 C19 1.360(7) . ?
O10 C18 1.422(7) . ?
C24 C19 1.438(7) . ?
C24 C23 1.410(8) . ?
C19 C20 1.356(8) . ?
C3 H3 0.9300 . ?
C3 C2 1.373(8) . ?
C3 C4 1.382(9) . ?
C2 C7 1.401(7) . ?
C7 C6 1.408(7) . ?
C8 H8 0.9300 . ?
C8 N4 1.282(6) . ?
C8 C6 1.438(7) . ?
N4 C16 1.470(7) . ?
C16 H16 0.9800 . ?
C16 C15 1.523(7) . ?
C16 C17 1.508(7) . ?
C58 C57 1.415(7) . ?
C58 C53 1.414(7) . ?
C57 C56 1.414(8) . ?
C57 C59 1.424(8) . ?
O9 H9 0.858(13) . ?
O9 C17 1.452(6) . ?
C32 H32A 0.9700 . ?
C32 H32B 0.9700 . ?
C32 C31 1.509(8) . ?
C53 C54 1.376(8) . ?
C15 H15A 0.9700 . ?
C15 H15B 0.9700 . ?
C15 C14 1.503(7) . ?
N3 C25 1.271(7) . ?
C25 H25 0.9300 . ?
C25 C23 1.429(8) . ?
C5 H5 0.9300 . ?
C5 C4 1.355(9) . ?
C5 C6 1.426(7) . ?
O5 C41 1.305(6) . ?
C41 C40 1.405(8) . ?
C41 C36 1.429(7) . ?
C1 H1A 0.9600 . ?
C1 H1B 0.9600 . ?
C1 H1C 0.9600 . ?
C40 C39 1.414(7) . ?
C40 C42 1.432(7) . ?
C4 H4 0.9300 . ?
O6 C51 1.418(6) . ?
O12 C34 1.429(6) . ?
C51 H51A 0.9700 . ?
C51 H51B 0.9700 . ?
C51 C50 1.498(7) . ?
O14 H14A 0.9120 . ?
O14 H14B 0.9109 . ?
C17 H17A 0.9700 . ?
C17 H17B 0.9700 . ?
C50 H50 0.9800 . ?
C50 C49 1.534(7) . ?
O3 H3A 0.862(14) . ?
O3 C68 1.451(7) . ?
C23 C22 1.418(8) . ?
C39 H39 0.9300 . ?
C39 C38 1.363(9) . ?
C22 H22 0.9300 . ?
C22 C21 1.358(9) . ?
C44 H44 0.9300 . ?
C44 C45 1.332(11) . ?
C44 C43 1.407(10) . ?
C55 H55 0.9300 . ?
C55 C56 1.371(9) . ?
C55 C54 1.381(9) . ?
C56 H56 0.9300 . ?
C42 H42 0.9300 . ?
C31 C26 1.355(11) . ?
C31 C30 1.338(11) . ?
C48 C47 1.361(9) . ?
C48 C43 1.361(9) . ?
C48 C49 1.506(8) . ?
C21 H21 0.9300 . ?
C21 C20 1.388(10) . ?
C34 H34A 0.9700 . ?
C34 H34B 0.9700 . ?
C54 H54 0.9300 . ?
C47 H47 0.9300 . ?
C47 C46 1.395(9) . ?
C45 H45 0.9300 . ?
C45 C46 1.350(11) . ?
C26 H26 0.9300 . ?
C26 C27 1.398(13) . ?
C67 H67 0.9800 . ?
C67 C66 1.554(8) . ?
C67 C68 1.492(8) . ?
C43 H43 0.9300 . ?
C65 C66 1.493(10) . ?
C65 C64 1.381(10) . ?
C65 C60 1.355(10) . ?
C14 C9 1.367(9) . ?
C14 C13 1.382(9) . ?
C20 H20 0.9300 . ?
C66 H66A 0.9700 . ?
C66 H66B 0.9700 . ?
C18 H18A 0.9600 . ?
C18 H18B 0.9600 . ?
C18 H18C 0.9600 . ?
O4 C36 1.357(8) . ?
O4 C35 1.437(8) . ?
C37 H37 0.9300 . ?
C37 C36 1.361(9) . ?
C37 C38 1.372(11) . ?
C52 H52A 0.9600 . ?
C52 H52B 0.9600 . ?
C52 H52C 0.9600 . ?
C49 H49A 0.9700 . ?
C49 H49B 0.9700 . ?
C12 H12 0.9300 . ?
C12 C13 1.366(10) . ?
C12 C11 1.350(15) . ?
C9 H9A 0.9300 . ?
C9 C10 1.416(12) . ?
C38 H38 0.9300 . ?
C13 H13 0.9300 . ?
C35 H35A 0.9600 . ?
C35 H35B 0.9600 . ?
C35 H35C 0.9600 . ?
C46 H46 0.9300 . ?
C68 H68A 0.9700 . ?
C68 H68B 0.9700 . ?
C64 H64 0.9300 . ?
C64 C63 1.396(14) . ?
C60 H60 0.9300 . ?
C60 C61 1.390(13) . ?
C61 H61 0.9300 . ?
C61 C62 1.336(16) . ?
C30 H30 0.9300 . ?
C30 C29 1.381(15) . ?
C11 H11 0.9300 . ?
C11 C10 1.372(14) . ?
C62 H62 0.9300 . ?
C62 C63 1.367(16) . ?
C10 H10 0.9300 . ?
C29 H29 0.9300 . ?
C29 C28 1.38(3) . ?
C63 H63 0.9300 . ?
C59 H59 0.9300 . ?
C27 H27 0.9300 . ?
C27 C28 1.32(2) . ?
C28 H28 0.9300 . ?
O13B H13B 0.848(15) . ?
O13B C69 1.50(2) . ?
C69 H69A 0.9600 . ?
C69 H69B 0.9600 . ?
C69 H69C 0.9600 . ?
O13A H13A 0.9694 . ?
O13A H13C 0.9394 . ?

loop_
_geom_hbond_atom_site_label_D
_geom_hbond_atom_site_label_H
_geom_hbond_atom_site_label_A
_geom_hbond_distance_DH
_geom_hbond_distance_HA
_geom_hbond_distance_DA
_geom_hbond_angle_DHA
_geom_hbond_site_symmetry_A
O14 H14B O11 0.91 2.03 2.810(6) 142.4 .
O13B H13B O5 0.848(15) 2.04(3) 2.822(19) 152(4) .
O13A H13A O5 0.97 1.73 2.64(4) 155.8 .

loop_
_geom_torsion_atom_site_label_1
_geom_torsion_atom_site_label_2
_geom_torsion_atom_site_label_3
_geom_torsion_atom_site_label_4
_geom_torsion
_geom_torsion_site_symmetry_1
_geom_torsion_site_symmetry_2
_geom_torsion_site_symmetry_3
_geom_torsion_site_symmetry_4
_geom_torsion_publ_flag
Cu3 O2 C58 C57 177.7(3) . . . . ?
Cu3 O2 C58 C53 -1.7(5) . . . . ?
Cu3 N2 C50 C51 -27.6(5) . . . . ?
Cu3 N2 C50 C49 -154.3(4) . . . . ?
Cu3 N2 C42 C40 -2.2(8) . . . . ?
Cu3 O1 C53 C58 -3.7(5) . . . . ?
Cu3 O1 C53 C54 177.6(4) . . . . ?
Cu3 O5 C41 C40 8.9(7) . . . . ?
Cu3 O5 C41 C36 -172.3(4) . . . . ?
Cu3 O6 C51 C50 -42.0(5) . . . . ?
Cu1 O8 C7 C2 -177.2(3) . . . . ?
Cu1 O8 C7 C6 2.8(6) . . . . ?
Cu1 N4 C16 C15 -88.3(4) . . . . ?
Cu1 N4 C16 C17 34.7(5) . . . . ?
Cu1 O9 C17 C16 28.5(5) . . . . ?
Cu1 O6 C51 C50 170.6(3) . . . . ?
Cu2 O11 C24 C19 -172.7(4) . . . . ?
Cu2 O11 C24 C23 6.5(7) . . . . ?
Cu2 O8 C7 C2 9.8(6) . . . . ?
Cu2 O8 C7 C6 -170.3(3) . . . . ?
Cu2 N3 C25 C23 -6.8(9) . . . . ?
Cu2 O12 C34 C33 -43.3(5) . . . . ?
Cu4 O2 C58 C57 7.0(6) . . . . ?
Cu4 O2 C58 C53 -172.5(3) . . . . ?
Cu4 N1 C67 C66 -89.8(5) . . . . ?
Cu4 N1 C67 C68 32.7(5) . . . . ?
Cu4 N1 C59 C57 8.7(7) . . . . ?
Cu4 O12 C34 C33 163.2(4) . . . . ?
Cu4 O3 C68 C67 28.9(6) . . . . ?
O2 C58 C57 C56 177.3(4) . . . . ?
O2 C58 C57 C59 -7.1(7) . . . . ?
O2 C58 C53 O1 3.8(6) . . . . ?
O2 C58 C53 C54 -177.5(4) . . . . ?
O11 C24 C19 O10 -2.9(7) . . . . ?
O11 C24 C19 C20 176.5(5) . . . . ?
O11 C24 C23 C25 4.5(8) . . . . ?
O11 C24 C23 C22 -177.6(5) . . . . ?
C33 C32 C31 C26 79.0(7) . . . . ?
C33 C32 C31 C30 -101.2(7) . . . . ?
C33 N3 C25 C23 173.0(5) . . . . ?
N2 C50 C49 C48 -172.4(5) . . . . ?
O8 C7 C6 C8 -10.4(7) . . . . ?
O8 C7 C6 C5 177.0(4) . . . . ?
N1 C67 C66 C65 -57.1(7) . . . . ?
N1 C67 C68 O3 -38.7(6) . . . . ?
O7 C2 C7 O8 3.0(6) . . . . ?
O7 C2 C7 C6 -177.0(4) . . . . ?
O1 C53 C54 C55 178.4(5) . . . . ?
O10 C19 C20 C21 -178.7(6) . . . . ?
C24 C19 C20 C21 1.9(9) . . . . ?
C24 C23 C22 C21 0.4(9) . . . . ?
C19 C24 C23 C25 -176.2(5) . . . . ?
C19 C24 C23 C22 1.7(8) . . . . ?
C3 C2 C7 O8 -177.3(5) . . . . ?
C3 C2 C7 C6 2.7(7) . . . . ?
C2 C3 C4 C5 -0.8(9) . . . . ?
C2 C7 C6 C8 169.5(5) . . . . ?
C2 C7 C6 C5 -3.1(7) . . . . ?
C8 N4 C16 C15 89.5(5) . . . . ?
C8 N4 C16 C17 -147.6(4) . . . . ?
N4 C8 C6 C7 5.0(8) . . . . ?
N4 C8 C6 C5 177.8(5) . . . . ?
N4 C16 C15 C14 -61.0(6) . . . . ?
N4 C16 C17 O9 -40.0(5) . . . . ?
C16 C15 C14 C9 105.8(6) . . . . ?
C16 C15 C14 C13 -71.8(6) . . . . ?
C58 C57 C56 C55 0.7(8) . . . . ?
C58 C57 C59 N1 -1.2(8) . . . . ?
C58 C53 C54 C55 -0.2(8) . . . . ?
C57 C58 C53 O1 -175.7(4) . . . . ?
C57 C58 C53 C54 3.0(7) . . . . ?
C32 C33 N3 Cu2 -157.4(4) . . . . ?
C32 C33 N3 C25 22.8(8) . . . . ?
C32 C33 C34 O12 177.7(4) . . . . ?
C32 C31 C26 C27 -179.1(6) . . . . ?
C32 C31 C30 C29 179.0(7) . . . . ?
C53 C58 C57 C56 -3.3(6) . . . . ?
C53 C58 C57 C59 172.4(4) . . . . ?
C15 C16 C17 O9 81.3(5) . . . . ?
C15 C14 C9 C10 -179.2(6) . . . . ?
C15 C14 C13 C12 179.2(6) . . . . ?
N3 C33 C32 C31 -169.9(6) . . . . ?
N3 C33 C34 O12 49.2(6) . . . . ?
N3 C25 C23 C24 -4.3(9) . . . . ?
N3 C25 C23 C22 177.8(6) . . . . ?
C25 C23 C22 C21 178.4(6) . . . . ?
O5 C41 C40 C39 179.7(5) . . . . ?
O5 C41 C40 C42 1.9(9) . . . . ?
O5 C41 C36 O4 -0.8(7) . . . . ?
O5 C41 C36 C37 178.7(5) . . . . ?
C41 C40 C39 C38 1.7(10) . . . . ?
C41 C40 C42 N2 -5.4(9) . . . . ?
C1 O7 C2 C3 5.0(8) . . . . ?
C1 O7 C2 C7 -175.3(5) . . . . ?
C40 C41 C36 O4 178.1(5) . . . . ?
C40 C41 C36 C37 -2.4(8) . . . . ?
C40 C39 C38 C37 -3.1(12) . . . . ?
C4 C3 C2 O7 178.9(5) . . . . ?
C4 C3 C2 C7 -0.8(8) . . . . ?
C4 C5 C6 C7 1.5(8) . . . . ?
C4 C5 C6 C8 -171.6(5) . . . . ?
O6 C51 C50 N2 45.7(6) . . . . ?
O6 C51 C50 C49 174.5(4) . . . . ?
C51 C50 C49 C48 64.0(7) . . . . ?
C17 C16 C15 C14 179.4(5) . . . . ?
C50 N2 C42 C40 175.7(5) . . . . ?
C23 C24 C19 O10 177.8(5) . . . . ?
C23 C24 C19 C20 -2.8(8) . . . . ?
C23 C22 C21 C20 -1.4(11) . . . . ?
C39 C40 C42 N2 176.7(6) . . . . ?
C22 C21 C20 C19 0.2(11) . . . . ?
C44 C45 C46 C47 0.0(11) . . . . ?
C56 C57 C59 N1 174.5(5) . . . . ?
C56 C55 C54 C53 -2.5(8) . . . . ?
C42 N2 C50 C51 154.3(5) . . . . ?
C42 N2 C50 C49 27.5(8) . . . . ?
C42 C40 C39 C38 179.7(6) . . . . ?
C31 C26 C27 C28 -1.8(14) . . . . ?
C31 C30 C29 C28 1.8(16) . . . . ?
C48 C47 C46 C45 0.5(9) . . . . ?
C34 C33 C32 C31 67.0(8) . . . . ?
C34 C33 N3 Cu2 -31.3(5) . . . . ?
C34 C33 N3 C25 148.9(6) . . . . ?
C54 C55 C56 C57 2.2(9) . . . . ?
C47 C48 C43 C44 1.5(9) . . . . ?
C47 C48 C49 C50 -99.1(6) . . . . ?
C45 C44 C43 C48 -1.1(11) . . . . ?
C6 C8 N4 Cu1 7.6(7) . . . . ?
C6 C8 N4 C16 -169.8(4) . . . . ?
C6 C5 C4 C3 0.5(9) . . . . ?
C26 C31 C30 C29 -1.2(11) . . . . ?
C26 C27 C28 C29 2.4(19) . . . . ?
C67 N1 C59 C57 -170.5(5) . . . . ?
C43 C44 C45 C46 0.3(12) . . . . ?
C43 C48 C47 C46 -1.2(9) . . . . ?
C43 C48 C49 C50 77.5(7) . . . . ?
C65 C64 C63 C62 1.3(14) . . . . ?
C65 C60 C61 C62 2.0(13) . . . . ?
C14 C9 C10 C11 0.3(12) . . . . ?
C66 C67 C68 O3 81.6(6) . . . . ?
C66 C65 C64 C63 176.8(7) . . . . ?
C66 C65 C60 C61 -178.3(6) . . . . ?
C18 O10 C19 C24 -178.6(6) . . . . ?
C18 O10 C19 C20 2.0(9) . . . . ?
C36 C41 C40 C39 0.9(8) . . . . ?
C36 C41 C40 C42 -176.9(5) . . . . ?
C36 C37 C38 C39 1.6(12) . . . . ?
C52 O1 C53 C58 180.0(5) . . . . ?
C52 O1 C53 C54 1.3(7) . . . . ?
C49 C48 C47 C46 175.5(5) . . . . ?
C49 C48 C43 C44 -175.2(6) . . . . ?
C12 C11 C10 C9 1.2(14) . . . . ?
C9 C14 C13 C12 1.6(10) . . . . ?
C38 C37 C36 C41 1.2(10) . . . . ?
C38 C37 C36 O4 -179.4(7) . . . . ?
C13 C14 C9 C10 -1.6(10) . . . . ?
C13 C12 C11 C10 -1.3(15) . . . . ?
C35 O4 C36 C41 -176.7(7) . . . . ?
C35 O4 C36 C37 3.9(10) . . . . ?
C68 C67 C66 C65 -177.0(5) . . . . ?
C64 C65 C66 C67 -68.1(8) . . . . ?
C64 C65 C60 C61 0.3(10) . . . . ?
C60 C65 C66 C67 110.5(7) . . . . ?
C60 C65 C64 C63 -1.8(11) . . . . ?
C60 C61 C62 C63 -2.5(15) . . . . ?
C61 C62 C63 C64 0.9(16) . . . . ?
C30 C31 C26 C27 1.1(10) . . . . ?
C30 C29 C28 C27 -2(2) . . . . ?
C11 C12 C13 C14 -0.2(13) . . . . ?
C59 N1 C67 C66 89.5(6) . . . . ?
C59 N1 C67 C68 -148.0(5) . . . . ?
C59 C57 C56 C55 -175.1(5) . . . . ?
